data_7017628
loop_
_publ_author_name
'Gu, Shaojin'
'Liu, Bo'
'Chen, Jiuxi'
'Wu, Huayue'
'Chen, Wanzhi'

_publ_section_title
;
 Synthesis, structures, and properties of ruthenium(II) complexes of
 N-(1,10-phenanthrolin-2-yl)imidazolylidenes.
;
_journal_issue 3
_journal_name_full 'Dalton transactions (Cambridge, England : 2003)'
_journal_page_first 962
_journal_page_last 970
_journal_paper_doi 10.1039/c1dt11269d
_journal_volume 41
_journal_year 2012
_chemical_formula_sum 'C42 H33 Cl F6 N6 O P2 Ru'
_chemical_formula_weight 950.20
_chemical_name_systematic
;
?
;
_space_group_IT_number 14
_symmetry_cell_setting monoclinic
_symmetry_space_group_name_Hall '-P 2yn'
_symmetry_space_group_name_H-M 'P 1 21/n 1'
_atom_sites_solution_hydrogens geom
_atom_sites_solution_primary direct
_atom_sites_solution_secondary difmap
_audit_creation_method SHELXL-97
_cell_angle_alpha 90.00
_cell_angle_beta 98.634(3)
_cell_angle_gamma 90.00
_cell_formula_units_Z 4
_cell_length_a 10.4399(3)
_cell_length_b 13.3041(3)
_cell_length_c 29.3523(10)
_cell_measurement_reflns_used 4584
_cell_measurement_temperature 293(2)
_cell_measurement_theta_max 28.7464
_cell_measurement_theta_min 3.0914
_cell_volume 4030.6(2)
_computing_cell_refinement 'CrysAlisPro(Oxford Diffraction Ltd.)'
_computing_data_collection 'CrysAlisPro(Oxford Diffraction Ltd.)'
_computing_data_reduction 'CrysAlisPro(Oxford Diffraction Ltd.)'
_computing_molecular_graphics 'Bruker SHELXTL'
_computing_publication_material 'Bruker SHELXTL'
_computing_structure_refinement 'Bruker SHELXTL'
_computing_structure_solution 'Bruker SHELXTL'
_diffrn_ambient_temperature 293(2)
_diffrn_measured_fraction_theta_full 0.997
_diffrn_measured_fraction_theta_max 0.997
_diffrn_measurement_device_type 'Xcalibur, Atlas, Gemini ultra'
_diffrn_measurement_method '\w scans'
_diffrn_radiation_monochromator graphite
_diffrn_radiation_source 'Enhance (Mo) X-ray Source'
_diffrn_radiation_type MoK\a
_diffrn_radiation_wavelength 0.71073
_diffrn_reflns_av_R_equivalents 0.0376
_diffrn_reflns_av_sigmaI/netI 0.0792
_diffrn_reflns_limit_h_max 7
_diffrn_reflns_limit_h_min -12
_diffrn_reflns_limit_k_max 15
_diffrn_reflns_limit_k_min -15
_diffrn_reflns_limit_l_max 34
_diffrn_reflns_limit_l_min -34
_diffrn_reflns_number 15113
_diffrn_reflns_theta_full 25.02
_diffrn_reflns_theta_max 25.02
_diffrn_reflns_theta_min 3.09
_exptl_absorpt_coefficient_mu 0.605
_exptl_absorpt_correction_T_max 0.9200
_exptl_absorpt_correction_T_min 0.7938
_exptl_absorpt_correction_type multi-scan
_exptl_absorpt_process_details sadabs
_exptl_crystal_colour yellow
_exptl_crystal_density_diffrn 1.566
_exptl_crystal_density_method 'not measured'
_exptl_crystal_description block
_exptl_crystal_F_000 1920
_exptl_crystal_size_max 0.40
_exptl_crystal_size_mid 0.31
_exptl_crystal_size_min 0.14
_refine_diff_density_max 1.930
_refine_diff_density_min -0.789
_refine_diff_density_rms 0.122
_refine_ls_extinction_method none
_refine_ls_goodness_of_fit_ref 1.023
_refine_ls_hydrogen_treatment constr
_refine_ls_matrix_type full
_refine_ls_number_parameters 533
_refine_ls_number_reflns 7095
_refine_ls_number_restraints 0
_refine_ls_restrained_S_all 1.023
_refine_ls_R_factor_all 0.1049
_refine_ls_R_factor_gt 0.0673
_refine_ls_shift/su_max 0.001
_refine_ls_shift/su_mean 0.000
_refine_ls_structure_factor_coef Fsqd
_refine_ls_weighting_details 'calc w=1/[\s^2^(Fo^2^)+(0.1347P)^2^+0.0000P] where P=(Fo^2^+2Fc^2^)/3'
_refine_ls_weighting_scheme calc
_refine_ls_wR_factor_gt 0.1978
_refine_ls_wR_factor_ref 0.2179
_reflns_number_gt 4535
_reflns_number_total 7095
_reflns_threshold_expression >2sigma(I)
_cod_data_source_file c1dt11269d.txt
_cod_data_source_block 100113_gsjr1286
_cod_original_sg_symbol_H-M 'P 21/n'
_cod_database_code 7017628

loop_
_symmetry_equiv_pos_as_xyz
'x, y, z'
'-x+1/2, y+1/2, -z+1/2'
'-x, -y, -z'
'x-1/2, -y-1/2, z-1/2'

loop_
_atom_site_label
_atom_site_type_symbol
_atom_site_fract_x
_atom_site_fract_y
_atom_site_fract_z
_atom_site_U_iso_or_equiv
_atom_site_adp_type
_atom_site_occupancy
_atom_site_symmetry_multiplicity
_atom_site_calc_flag
_atom_site_refinement_flags
Ru1 Ru -0.05011(5) 0.05197(4) 0.826532(19) 0.0358(2) Uani 1 1 d .
O1 O -0.0429(7) -0.0227(5) 0.9235(2) 0.0812(19) Uani 1 1 d .
Cl2 Cl -0.29087(12) 0.02327(9) 0.81180(5) 0.0228(3) Uani 1 1 d .
P1 P 0.17300(18) 0.06974(12) 0.83643(6) 0.0370(4) Uani 1 1 d .
P3 P 0.5662(3) 0.14415(18) 0.57800(9) 0.0691(7) Uani 1 1 d .
N1 N -0.0731(5) 0.1063(4) 0.76076(19) 0.0383(13) Uani 1 1 d .
N3 N -0.0952(5) 0.2547(4) 0.7943(2) 0.0442(15) Uani 1 1 d .
N4 N -0.0784(6) 0.2738(4) 0.8676(2) 0.0518(16) Uani 1 1 d .
N6 N -0.2889(6) 0.2129(5) 0.9099(2) 0.0580(18) Uani 1 1 d .
N30 N 0.0588(11) 0.0759(7) 0.5523(4) 0.106(3) Uani 1 1 d .
F1 F 0.5362(8) 0.1570(7) 0.5248(2) 0.146(3) Uani 1 1 d .
F2 F 0.7009(10) 0.1718(12) 0.5739(3) 0.235(7) Uani 1 1 d .
F3 F 0.4311(10) 0.1159(16) 0.5835(4) 0.279(8) Uani 1 1 d .
F4 F 0.5987(8) 0.1245(6) 0.6315(2) 0.132(3) Uani 1 1 d .
F5 F 0.5891(16) 0.0369(6) 0.5711(4) 0.245(7) Uani 1 1 d .
F6 F 0.540(3) 0.2457(8) 0.5878(4) 0.348(12) Uani 1 1 d .
C1 C 0.2280(7) 0.0922(5) 0.7810(2) 0.0429(17) Uani 1 1 d .
C2 C 0.2045(7) 0.1849(5) 0.7575(3) 0.0499(19) Uani 1 1 d .
H2 H 0.1730 0.2392 0.7724 0.060 Uiso 1 1 calc R
C3 C 0.2282(8) 0.1953(6) 0.7126(3) 0.059(2) Uani 1 1 d .
H3 H 0.2120 0.2563 0.6973 0.071 Uiso 1 1 calc R
C4 C 0.2781(8) 0.0147(6) 0.7580(3) 0.058(2) Uani 1 1 d .
H4 H 0.2990 -0.0461 0.7729 0.070 Uiso 1 1 calc R
C8 C 0.2354(7) 0.1678(5) 0.8780(2) 0.0441(17) Uani 1 1 d .
C9 C 0.2595(9) 0.2655(5) 0.8675(3) 0.063(2) Uani 1 1 d .
H9 H 0.2520 0.2861 0.8369 0.076 Uiso 1 1 calc R
C10 C 0.2962(11) 0.3352(7) 0.9039(4) 0.091(3) Uani 1 1 d .
H10 H 0.3139 0.4013 0.8966 0.109 Uiso 1 1 calc R
C11 C 0.3063(10) 0.3082(7) 0.9488(4) 0.080(3) Uani 1 1 d .
H11 H 0.3287 0.3555 0.9720 0.096 Uiso 1 1 calc R
C12 C 0.2830(9) 0.2106(7) 0.9596(3) 0.073(3) Uani 1 1 d .
H12 H 0.2911 0.1903 0.9902 0.088 Uiso 1 1 calc R
C14 C -0.0751(7) 0.2020(5) 0.8353(2) 0.0418(17) Uani 1 1 d .
C15 C -0.0698(6) 0.0423(5) 0.7260(2) 0.0374(16) Uani 1 1 d .
C16 C -0.0538(6) -0.0598(5) 0.7384(2) 0.0396(16) Uani 1 1 d .
C17 C -0.1717(9) 0.2048(6) 0.9344(3) 0.056(2) Uani 1 1 d .
C18 C -0.1505(11) 0.1541(8) 0.9752(3) 0.082(3) Uani 1 1 d .
H18 H -0.0676 0.1500 0.9920 0.099 Uiso 1 1 calc R
C19 C -0.2560(15) 0.1082(8) 0.9916(4) 0.101(4) Uani 1 1 d .
H19 H -0.2449 0.0738 1.0195 0.122 Uiso 1 1 calc R
C20 C -0.3746(12) 0.1153(8) 0.9655(4) 0.090(3) Uani 1 1 d .
H20 H -0.4462 0.0837 0.9745 0.108 Uiso 1 1 calc R
C21 C -0.3860(10) 0.1694(7) 0.9263(4) 0.078(3) Uani 1 1 d .
H21 H -0.4685 0.1767 0.9096 0.094 Uiso 1 1 calc R
C23 C -0.0608(8) 0.2568(6) 0.9167(3) 0.065(2) Uani 1 1 d .
H23A H -0.0465 0.3211 0.9322 0.077 Uiso 1 1 calc R
H23B H 0.0168 0.2168 0.9251 0.077 Uiso 1 1 calc R
C25 C -0.0862(7) 0.0742(6) 0.6804(3) 0.0502(19) Uani 1 1 d .
C26 C -0.0828(8) 0.0004(7) 0.6458(3) 0.063(2) Uani 1 1 d .
H26 H -0.0898 0.0199 0.6151 0.076 Uiso 1 1 calc R
C29 C -0.1182(7) 0.2431(6) 0.7081(3) 0.054(2) Uani 1 1 d .
H29 H -0.1373 0.3108 0.7027 0.065 Uiso 1 1 calc R
C31 C -0.1117(8) 0.3581(5) 0.8019(4) 0.062(2) Uani 1 1 d .
H31 H -0.1283 0.4082 0.7798 0.074 Uiso 1 1 calc R
C32 C -0.0986(8) 0.3689(5) 0.8471(4) 0.067(3) Uani 1 1 d .
H32 H -0.1023 0.4294 0.8627 0.081 Uiso 1 1 calc R
C34 C -0.0447(7) 0.0058(5) 0.8872(3) 0.0471(18) Uani 1 1 d .
C35 C -0.1094(7) 0.1790(6) 0.6730(3) 0.057(2) Uani 1 1 d .
H35 H -0.1188 0.2040 0.6430 0.068 Uiso 1 1 calc R
C37 C -0.0695(8) -0.0988(7) 0.6570(3) 0.060(2) Uani 1 1 d .
H37 H -0.0668 -0.1457 0.6337 0.072 Uiso 1 1 calc R
C38 C -0.0593(7) -0.1328(6) 0.7037(3) 0.053(2) Uani 1 1 d .
C39 C -0.0607(8) -0.2341(6) 0.7169(3) 0.059(2) Uani 1 1 d .
H39 H -0.0643 -0.2850 0.6950 0.071 Uiso 1 1 calc R
C40 C -0.0568(7) -0.2562(6) 0.7616(3) 0.060(2) Uani 1 1 d .
H40 H -0.0607 -0.3232 0.7704 0.072 Uiso 1 1 calc R
C41 C -0.0472(7) -0.1814(5) 0.7955(3) 0.0459(18) Uani 1 1 d .
H41 H -0.0424 -0.2000 0.8262 0.055 Uiso 1 1 calc R
N42 N -0.0447(5) -0.0830(4) 0.78458(19) 0.0406(14) Uani 1 1 d .
C43 C 0.2264(8) -0.1179(5) 0.8792(2) 0.0467(18) Uani 1 1 d .
H43 H 0.1371 -0.1246 0.8776 0.056 Uiso 1 1 calc R
C44 C 0.4083(7) -0.0257(5) 0.8620(3) 0.0508(19) Uani 1 1 d .
H44 H 0.4428 0.0286 0.8480 0.061 Uiso 1 1 calc R
C45 C 0.2775(7) -0.0350(5) 0.8603(2) 0.0400(17) Uani 1 1 d .
C46 C 0.4897(8) -0.0987(6) 0.8850(3) 0.064(2) Uani 1 1 d .
H46 H 0.5790 -0.0916 0.8873 0.077 Uiso 1 1 calc R
C47 C 0.4384(9) -0.1812(6) 0.9044(3) 0.063(2) Uani 1 1 d .
H47 H 0.4935 -0.2292 0.9198 0.075 Uiso 1 1 calc R
C48 C 0.2469(8) 0.1419(6) 0.9242(3) 0.062(2) Uani 1 1 d .
H48 H 0.2299 0.0759 0.9319 0.074 Uiso 1 1 calc R
C49 C 0.2758(8) 0.1154(7) 0.6903(3) 0.063(2) Uani 1 1 d .
H49 H 0.2926 0.1231 0.6603 0.076 Uiso 1 1 calc R
C50 C 0.2977(9) 0.0275(8) 0.7116(3) 0.074(3) Uani 1 1 d .
H50 H 0.3264 -0.0266 0.6958 0.088 Uiso 1 1 calc R
C51 C 0.3097(8) -0.1926(5) 0.9010(3) 0.0493(19) Uani 1 1 d .
H51 H 0.2755 -0.2495 0.9131 0.059 Uiso 1 1 calc R
C52 C 0.1280(11) 0.0767(7) 0.5260(3) 0.070(3) Uani 1 1 d .
C53 C 0.2169(12) 0.0737(9) 0.4923(4) 0.104(4) Uani 1 1 d .
H53A H 0.2557 0.1387 0.4903 0.156 Uiso 1 1 calc R
H53B H 0.1703 0.0556 0.4627 0.156 Uiso 1 1 calc R
H53C H 0.2834 0.0248 0.5016 0.156 Uiso 1 1 calc R
C600 C -0.0971(7) 0.2032(5) 0.7534(3) 0.0447(18) Uani 1 1 d .

loop_
_atom_site_aniso_label
_atom_site_aniso_U_11
_atom_site_aniso_U_22
_atom_site_aniso_U_33
_atom_site_aniso_U_23
_atom_site_aniso_U_13
_atom_site_aniso_U_12
Ru1 0.0419(4) 0.0299(3) 0.0369(3) -0.0024(2) 0.0096(2) -0.0032(2)
O1 0.122(6) 0.073(4) 0.055(4) 0.016(3) 0.034(4) 0.011(4)
Cl2 0.0153(7) 0.0148(6) 0.0396(8) -0.0027(5) 0.0084(6) -0.0034(5)
P1 0.0429(11) 0.0333(9) 0.0356(10) -0.0010(7) 0.0089(8) -0.0039(8)
P3 0.0741(18) 0.0662(15) 0.0645(16) -0.0022(12) 0.0016(13) 0.0281(13)
N1 0.041(3) 0.033(3) 0.042(3) 0.004(2) 0.009(3) -0.005(3)
N3 0.041(3) 0.027(3) 0.067(4) -0.005(3) 0.016(3) -0.001(3)
N4 0.050(4) 0.048(4) 0.062(4) -0.020(3) 0.022(3) -0.006(3)
N6 0.051(4) 0.062(4) 0.057(4) 0.011(3) -0.003(3) 0.000(3)
N30 0.129(9) 0.094(7) 0.102(8) -0.024(6) 0.046(7) -0.021(6)
F1 0.160(7) 0.207(8) 0.067(4) 0.021(5) 0.000(4) 0.022(6)
F2 0.132(8) 0.43(2) 0.133(8) 0.034(10) -0.005(6) -0.109(10)
F3 0.104(7) 0.59(3) 0.134(9) 0.028(13) 0.001(6) -0.062(11)
F4 0.154(7) 0.157(6) 0.075(5) 0.000(4) -0.015(4) -0.009(5)
F5 0.51(2) 0.115(6) 0.147(9) 0.029(6) 0.171(11) 0.075(9)
F6 0.77(4) 0.121(8) 0.185(12) 0.013(7) 0.184(17) 0.161(14)
C1 0.040(4) 0.045(4) 0.043(4) 0.003(3) 0.007(3) -0.008(3)
C2 0.055(5) 0.046(4) 0.050(5) 0.004(3) 0.012(4) -0.007(4)
C3 0.068(6) 0.066(5) 0.046(5) 0.009(4) 0.015(4) -0.014(4)
C4 0.078(6) 0.055(5) 0.046(5) 0.003(4) 0.026(4) 0.008(4)
C8 0.040(4) 0.043(4) 0.048(4) -0.011(3) 0.003(3) -0.004(3)
C9 0.089(7) 0.035(4) 0.062(6) -0.005(4) 0.001(5) -0.012(4)
C10 0.123(9) 0.045(5) 0.103(9) -0.014(5) 0.010(7) -0.020(6)
C11 0.101(8) 0.069(6) 0.068(7) -0.032(5) 0.008(6) -0.007(6)
C12 0.080(7) 0.079(6) 0.057(6) -0.019(5) -0.003(5) -0.010(5)
C14 0.040(4) 0.036(4) 0.051(5) -0.009(3) 0.010(3) -0.008(3)
C15 0.032(4) 0.044(4) 0.036(4) -0.003(3) 0.005(3) -0.005(3)
C16 0.030(4) 0.044(4) 0.044(4) -0.004(3) 0.002(3) -0.002(3)
C17 0.068(6) 0.054(5) 0.044(5) -0.015(4) 0.006(4) 0.011(4)
C18 0.094(8) 0.096(7) 0.053(6) -0.012(5) -0.005(5) 0.034(6)
C19 0.168(13) 0.083(7) 0.057(7) 0.011(5) 0.027(8) 0.015(8)
C20 0.105(9) 0.095(8) 0.075(8) 0.012(6) 0.028(7) -0.020(7)
C21 0.066(6) 0.087(7) 0.083(7) 0.011(6) 0.017(5) -0.013(5)
C23 0.053(5) 0.069(5) 0.070(6) -0.033(5) 0.004(4) 0.010(4)
C25 0.041(4) 0.069(5) 0.040(4) 0.002(4) 0.005(3) -0.011(4)
C26 0.064(6) 0.086(6) 0.039(5) -0.009(4) 0.008(4) -0.027(5)
C29 0.046(5) 0.050(4) 0.067(6) 0.019(4) 0.007(4) -0.010(4)
C31 0.058(5) 0.032(4) 0.098(7) 0.001(4) 0.020(5) 0.001(4)
C32 0.066(6) 0.031(4) 0.108(8) -0.020(5) 0.023(5) 0.000(4)
C34 0.054(5) 0.050(4) 0.039(4) -0.001(4) 0.015(4) -0.001(4)
C35 0.044(5) 0.072(5) 0.052(5) 0.014(4) 0.001(4) -0.010(4)
C37 0.059(5) 0.075(6) 0.050(5) -0.025(4) 0.017(4) -0.014(5)
C38 0.040(4) 0.060(5) 0.060(5) -0.025(4) 0.013(4) -0.009(4)
C39 0.055(5) 0.049(5) 0.075(6) -0.032(4) 0.016(4) -0.008(4)
C40 0.046(5) 0.034(4) 0.098(7) -0.007(4) 0.006(5) 0.001(4)
C41 0.041(4) 0.030(4) 0.064(5) 0.003(3) 0.000(4) -0.005(3)
N42 0.040(3) 0.037(3) 0.046(4) -0.006(3) 0.008(3) -0.003(3)
C43 0.053(5) 0.044(4) 0.043(4) -0.002(3) 0.005(4) -0.005(4)
C44 0.051(5) 0.041(4) 0.061(5) 0.014(4) 0.013(4) 0.006(4)
C45 0.043(4) 0.039(4) 0.038(4) 0.001(3) 0.004(3) -0.003(3)
C46 0.046(5) 0.069(5) 0.078(6) -0.001(5) 0.013(4) 0.014(4)
C47 0.075(7) 0.050(5) 0.063(6) 0.009(4) 0.014(5) 0.013(5)
C48 0.070(6) 0.052(5) 0.058(5) -0.004(4) -0.004(4) -0.009(4)
C49 0.067(6) 0.082(6) 0.043(5) 0.009(5) 0.017(4) -0.007(5)
C50 0.078(7) 0.092(7) 0.055(6) -0.020(5) 0.020(5) 0.005(5)
C51 0.062(5) 0.043(4) 0.044(4) 0.005(3) 0.013(4) 0.007(4)
C52 0.090(8) 0.055(5) 0.062(6) 0.004(5) 0.000(5) -0.024(5)
C53 0.132(10) 0.115(9) 0.069(7) 0.010(6) 0.030(7) -0.045(8)
C600 0.030(4) 0.041(4) 0.064(5) 0.005(4) 0.011(3) -0.004(3)

loop_
_atom_type_symbol
_atom_type_description
_atom_type_scat_dispersion_real
_atom_type_scat_dispersion_imag
_atom_type_scat_source
C C 0.0033 0.0016 'International Tables Vol C Tables 4.2.6.8 and 6.1.1.4'
H H 0.0000 0.0000 'International Tables Vol C Tables 4.2.6.8 and 6.1.1.4'
N N 0.0061 0.0033 'International Tables Vol C Tables 4.2.6.8 and 6.1.1.4'
O O 0.0106 0.0060 'International Tables Vol C Tables 4.2.6.8 and 6.1.1.4'
Ru Ru -1.2594 0.8363 'International Tables Vol C Tables 4.2.6.8 and 6.1.1.4'
P P 0.1023 0.0942 'International Tables Vol C Tables 4.2.6.8 and 6.1.1.4'
F F 0.0171 0.0103 'International Tables Vol C Tables 4.2.6.8 and 6.1.1.4'
Cl Cl 0.1484 0.1585 'International Tables Vol C Tables 4.2.6.8 and 6.1.1.4'

loop_
_geom_angle_atom_site_label_1
_geom_angle_atom_site_label_2
_geom_angle_atom_site_label_3
_geom_angle
C34 Ru1 C14 100.8(3)
C34 Ru1 N1 174.7(3)
C14 Ru1 N1 76.9(3)
C34 Ru1 N42 105.5(3)
C14 Ru1 N42 153.3(3)
N1 Ru1 N42 76.5(2)
C34 Ru1 P1 91.6(2)
C14 Ru1 P1 91.7(2)
N1 Ru1 P1 93.20(16)
N42 Ru1 P1 92.53(15)
C34 Ru1 Cl2 90.0(2)
C14 Ru1 Cl2 91.54(19)
N1 Ru1 Cl2 85.32(16)
N42 Ru1 Cl2 83.56(15)
P1 Ru1 Cl2 176.05(6)
C1 P1 C8 110.3(3)
C1 P1 C45 102.4(3)
C8 P1 C45 98.9(3)
C1 P1 Ru1 110.4(2)
C8 P1 Ru1 113.9(2)
C45 P1 Ru1 119.8(2)
F6 P3 F5 175.6(7)
F6 P3 F2 89.5(11)
F5 P3 F2 93.2(9)
F6 P3 F3 90.4(11)
F5 P3 F3 86.9(10)
F2 P3 F3 178.4(6)
F6 P3 F1 94.8(6)
F5 P3 F1 88.9(5)
F2 P3 F1 86.7(5)
F3 P3 F1 94.9(5)
F6 P3 F4 88.5(6)
F5 P3 F4 87.7(5)
F2 P3 F4 93.3(5)
F3 P3 F4 85.2(5)
F1 P3 F4 176.7(5)
C600 N1 C15 121.4(6)
C600 N1 Ru1 119.5(5)
C15 N1 Ru1 119.0(4)
C14 N3 C600 119.2(6)
C14 N3 C31 111.4(7)
C600 N3 C31 129.5(7)
C14 N4 C32 110.8(7)
C14 N4 C23 125.3(7)
C32 N4 C23 124.0(7)
C21 N6 C17 117.7(8)
C4 C1 C2 117.7(7)
C4 C1 P1 120.4(5)
C2 C1 P1 121.4(6)
C3 C2 C1 120.5(7)
C49 C3 C2 120.2(8)
C1 C4 C50 120.0(8)
C9 C8 C48 117.8(7)
C9 C8 P1 125.7(6)
C48 C8 P1 116.3(5)
C8 C9 C10 119.1(8)
C11 C10 C9 122.0(8)
C10 C11 C12 119.1(8)
C11 C12 C48 119.3(9)
N4 C14 N3 103.7(6)
N4 C14 Ru1 143.2(6)
N3 C14 Ru1 113.2(5)
N1 C15 C25 121.9(6)
N1 C15 C16 115.5(6)
C25 C15 C16 122.5(7)
N42 C16 C38 123.3(6)
N42 C16 C15 117.3(6)
C38 C16 C15 119.1(7)
N6 C17 C18 122.0(9)
N6 C17 C23 118.1(8)
C18 C17 C23 119.8(9)
C17 C18 C19 118.9(10)
C20 C19 C18 118.2(10)
C21 C20 C19 118.4(11)
N6 C21 C20 124.8(10)
N4 C23 C17 115.3(6)
C15 C25 C26 117.7(7)
C15 C25 C35 116.0(7)
C26 C25 C35 126.2(8)
C37 C26 C25 120.8(8)
C35 C29 C600 117.4(7)
C32 C31 N3 105.6(7)
C31 C32 N4 108.6(7)
O1 C34 Ru1 179.0(8)
C29 C35 C25 122.1(7)
C26 C37 C38 121.8(7)
C16 C38 C39 117.7(8)
C16 C38 C37 117.8(7)
C39 C38 C37 124.4(7)
C40 C39 C38 118.7(7)
C39 C40 C41 121.9(7)
N42 C41 C40 121.6(7)
C41 N42 C16 116.7(6)
C41 N42 Ru1 131.4(5)
C16 N42 Ru1 111.5(4)
C45 C43 C51 119.8(7)
C45 C44 C46 119.2(7)
C44 C45 C43 120.3(7)
C44 C45 P1 118.5(5)
C43 C45 P1 121.1(6)
C47 C46 C44 120.5(8)
C51 C47 C46 120.4(8)
C8 C48 C12 122.7(8)
C50 C49 C3 120.3(8)
C49 C50 C4 121.2(9)
C47 C51 C43 119.8(7)
N30 C52 C53 177.9(11)
N1 C600 N3 111.2(6)
N1 C600 C29 121.1(7)
N3 C600 C29 127.6(7)

loop_
_geom_bond_atom_site_label_1
_geom_bond_atom_site_label_2
_geom_bond_distance
Ru1 C34 1.875(7)
Ru1 C14 2.035(7)
Ru1 N1 2.041(5)
Ru1 N42 2.183(5)
Ru1 P1 2.3158(19)
Ru1 Cl2 2.5148(14)
O1 C34 1.131(8)
P1 C1 1.829(7)
P1 C8 1.838(7)
P1 C45 1.842(7)
P3 F6 1.415(9)
P3 F5 1.465(8)
P3 F2 1.475(9)
P3 F3 1.492(10)
P3 F1 1.555(7)
P3 F4 1.577(7)
N1 C600 1.326(8)
N1 C15 1.334(8)
N3 C14 1.380(9)
N3 C600 1.382(9)
N3 C31 1.408(9)
N4 C14 1.349(8)
N4 C32 1.404(10)
N4 C23 1.443(10)
N6 C21 1.319(11)
N6 C17 1.326(10)
N30 C52 1.134(12)
C1 C4 1.378(10)
C1 C2 1.415(9)
C2 C3 1.387(10)
C3 C49 1.378(12)
C4 C50 1.418(11)
C8 C9 1.368(10)
C8 C48 1.387(11)
C9 C10 1.423(12)
C10 C11 1.355(13)
C11 C12 1.368(13)
C12 C48 1.391(11)
C15 C25 1.390(10)
C15 C16 1.410(9)
C16 N42 1.378(9)
C16 C38 1.403(9)
C17 C18 1.366(12)
C17 C23 1.506(12)
C18 C19 1.406(15)
C19 C20 1.357(16)
C20 C21 1.348(13)
C25 C26 1.415(11)
C25 C35 1.426(11)
C26 C37 1.362(12)
C29 C35 1.352(11)
C29 C600 1.418(10)
C31 C32 1.319(12)
C37 C38 1.431(11)
C38 C39 1.404(11)
C39 C40 1.341(11)
C40 C41 1.400(11)
C41 N42 1.349(8)
C43 C45 1.377(9)
C43 C51 1.410(10)
C44 C45 1.365(10)
C44 C46 1.396(10)
C46 C47 1.381(11)
C47 C51 1.341(11)
C49 C50 1.330(12)
C52 C53 1.455(15)

loop_
_geom_torsion_atom_site_label_1
_geom_torsion_atom_site_label_2
_geom_torsion_atom_site_label_3
_geom_torsion_atom_site_label_4
_geom_torsion
C34 Ru1 P1 C1 168.9(3)
C14 Ru1 P1 C1 -90.3(3)
N1 Ru1 P1 C1 -13.3(3)
N42 Ru1 P1 C1 63.3(3)
Cl2 Ru1 P1 C1 54.6(9)
C34 Ru1 P1 C8 -66.4(3)
C14 Ru1 P1 C8 34.5(3)
N1 Ru1 P1 C8 111.5(3)
N42 Ru1 P1 C8 -171.9(3)
Cl2 Ru1 P1 C8 179(100)
C34 Ru1 P1 C45 50.3(3)
C14 Ru1 P1 C45 151.1(3)
N1 Ru1 P1 C45 -131.9(3)
N42 Ru1 P1 C45 -55.2(3)
Cl2 Ru1 P1 C45 -63.9(9)
C34 Ru1 N1 C600 62(3)
C14 Ru1 N1 C600 -2.6(5)
N42 Ru1 N1 C600 174.5(5)
P1 Ru1 N1 C600 -93.6(5)
Cl2 Ru1 N1 C600 90.0(5)
C34 Ru1 N1 C15 -115(3)
C14 Ru1 N1 C15 -179.5(5)
N42 Ru1 N1 C15 -2.3(5)
P1 Ru1 N1 C15 89.5(5)
Cl2 Ru1 N1 C15 -86.8(5)
C8 P1 C1 C4 133.7(6)
C45 P1 C1 C4 29.2(7)
Ru1 P1 C1 C4 -99.5(6)
C8 P1 C1 C2 -55.1(7)
C45 P1 C1 C2 -159.6(6)
Ru1 P1 C1 C2 71.7(6)
C4 C1 C2 C3 1.7(11)
P1 C1 C2 C3 -169.7(6)
C1 C2 C3 C49 -0.4(12)
C2 C1 C4 C50 -3.4(12)
P1 C1 C4 C50 168.1(6)
C1 P1 C8 C9 31.2(8)
C45 P1 C8 C9 138.0(7)
Ru1 P1 C8 C9 -93.7(7)
C1 P1 C8 C48 -155.3(6)
C45 P1 C8 C48 -48.4(7)
Ru1 P1 C8 C48 79.9(6)
C48 C8 C9 C10 0.7(13)
P1 C8 C9 C10 174.1(7)
C8 C9 C10 C11 -1.0(16)
C9 C10 C11 C12 1.3(17)
C10 C11 C12 C48 -1.3(16)
C32 N4 C14 N3 -0.6(8)
C23 N4 C14 N3 -179.4(6)
C32 N4 C14 Ru1 178.4(7)
C23 N4 C14 Ru1 -0.4(13)
C600 N3 C14 N4 179.7(6)
C31 N3 C14 N4 -0.5(8)
C600 N3 C14 Ru1 0.3(8)
C31 N3 C14 Ru1 -179.8(5)
C34 Ru1 C14 N4 7.0(9)
N1 Ru1 C14 N4 -177.8(9)
N42 Ru1 C14 N4 176.0(7)
P1 Ru1 C14 N4 -84.9(9)
Cl2 Ru1 C14 N4 97.3(9)
C34 Ru1 C14 N3 -174.0(5)
N1 Ru1 C14 N3 1.1(5)
N42 Ru1 C14 N3 -5.0(9)
P1 Ru1 C14 N3 94.0(5)
Cl2 Ru1 C14 N3 -83.7(5)
C600 N1 C15 C25 2.5(10)
Ru1 N1 C15 C25 179.3(5)
C600 N1 C15 C16 -175.1(6)
Ru1 N1 C15 C16 1.7(8)
N1 C15 C16 N42 0.7(9)
C25 C15 C16 N42 -176.9(6)
N1 C15 C16 C38 175.1(6)
C25 C15 C16 C38 -2.5(10)
C21 N6 C17 C18 -0.4(12)
C21 N6 C17 C23 -178.1(8)
N6 C17 C18 C19 0.8(13)
C23 C17 C18 C19 178.5(8)
C17 C18 C19 C20 0.8(16)
C18 C19 C20 C21 -2.7(17)
C17 N6 C21 C20 -1.6(15)
C19 C20 C21 N6 3.2(18)
C14 N4 C23 C17 -72.0(9)
C32 N4 C23 C17 109.4(8)
N6 C17 C23 N4 -25.2(10)
C18 C17 C23 N4 157.1(7)
N1 C15 C25 C26 -179.2(6)
C16 C15 C25 C26 -1.8(11)
N1 C15 C25 C35 -1.2(10)
C16 C15 C25 C35 176.2(6)
C15 C25 C26 C37 2.7(12)
C35 C25 C26 C37 -175.0(8)
C14 N3 C31 C32 1.5(9)
C600 N3 C31 C32 -178.7(7)
N3 C31 C32 N4 -1.8(9)
C14 N4 C32 C31 1.6(9)
C23 N4 C32 C31 -179.6(7)
C14 Ru1 C34 O1 119(48)
N1 Ru1 C34 O1 55(50)
N42 Ru1 C34 O1 -56(49)
P1 Ru1 C34 O1 -149(48)
Cl2 Ru1 C34 O1 27(48)
C600 C29 C35 C25 3.0(11)
C15 C25 C35 C29 -1.6(11)
C26 C25 C35 C29 176.1(8)
C25 C26 C37 C38 0.5(12)
N42 C16 C38 C39 2.5(11)
C15 C16 C38 C39 -171.5(7)
N42 C16 C38 C37 179.6(7)
C15 C16 C38 C37 5.6(10)
C26 C37 C38 C16 -4.7(11)
C26 C37 C38 C39 172.2(8)
C16 C38 C39 C40 0.1(11)
C37 C38 C39 C40 -176.8(8)
C38 C39 C40 C41 -2.1(12)
C39 C40 C41 N42 1.8(12)
C40 C41 N42 C16 0.8(10)
C40 C41 N42 Ru1 173.0(5)
C38 C16 N42 C41 -2.9(10)
C15 C16 N42 C41 171.2(6)
C38 C16 N42 Ru1 -176.6(5)
C15 C16 N42 Ru1 -2.5(7)
C34 Ru1 N42 C41 4.9(7)
C14 Ru1 N42 C41 -163.9(6)
N1 Ru1 N42 C41 -170.0(6)
P1 Ru1 N42 C41 97.3(6)
Cl2 Ru1 N42 C41 -83.3(6)
C34 Ru1 N42 C16 177.4(5)
C14 Ru1 N42 C16 8.6(8)
N1 Ru1 N42 C16 2.5(4)
P1 Ru1 N42 C16 -90.2(4)
Cl2 Ru1 N42 C16 89.2(4)
C46 C44 C45 C43 -3.0(11)
C46 C44 C45 P1 172.2(6)
C51 C43 C45 C44 1.0(11)
C51 C43 C45 P1 -174.1(5)
C1 P1 C45 C44 51.8(6)
C8 P1 C45 C44 -61.4(6)
Ru1 P1 C45 C44 174.4(5)
C1 P1 C45 C43 -133.0(6)
C8 P1 C45 C43 113.7(6)
Ru1 P1 C45 C43 -10.5(7)
C45 C44 C46 C47 2.4(12)
C44 C46 C47 C51 0.4(13)
C9 C8 C48 C12 -0.7(13)
P1 C8 C48 C12 -174.8(7)
C11 C12 C48 C8 1.1(14)
C2 C3 C49 C50 0.9(13)
C3 C49 C50 C4 -2.6(14)
C1 C4 C50 C49 4.0(14)
C46 C47 C51 C43 -2.4(12)
C45 C43 C51 C47 1.7(11)
C15 N1 C600 N3 -179.8(6)
Ru1 N1 C600 N3 3.4(8)
C15 N1 C600 C29 -1.0(10)
Ru1 N1 C600 C29 -177.8(5)
C14 N3 C600 N1 -2.4(9)
C31 N3 C600 N1 177.8(7)
C14 N3 C600 C29 178.9(7)
C31 N3 C600 C29 -0.9(12)
C35 C29 C600 N1 -1.7(11)
C35 C29 C600 N3 176.8(7)
